data_4339762
loop_
_publ_author_name
'Grapperhaus, Craig A.'
'Venna, Kiran B.'
'Mashuta, Mark S.'

_publ_section_title
;
 Carbon-sulfur bond formation via alkene addition to an oxidized ruthenium
 thiolate.
;
_journal_issue 19
_journal_name_full 'Inorganic chemistry'
_journal_page_first 8044
_journal_page_last 8050
_journal_paper_doi 10.1021/ic701078e
_journal_volume 46
_journal_year 2007
_chemical_formula_moiety 'C56 H46 P3 Ru S3, 0.75(C6 H5 Cl), Br'
_chemical_formula_sum 'C60.5 H49.75 Br Cl0.75 P3 Ru S3'
_chemical_formula_weight 1173.41
_chemical_name_common 'Ru(II)EDBTPDPP Br'
_chemical_name_systematic
; 
 ethane-1,2-diylbis(thio-2,1-phenylene)diphenylphosine)ruthenium(II)bromide 
;
_space_group_IT_number 14
_symmetry_cell_setting monoclinic
_symmetry_space_group_name_Hall '-P 2ybc'
_symmetry_space_group_name_H-M 'P 1 21/c 1'
_atom_sites_solution_hydrogens geom
_atom_sites_solution_primary direct
_atom_sites_solution_secondary difmap
_audit_creation_method SHELXL-97
_cell_angle_alpha 90.00
_cell_angle_beta 93.3960(10)
_cell_angle_gamma 90.00
_cell_formula_units_Z 4
_cell_length_a 10.2565(9)
_cell_length_b 13.2338(12)
_cell_length_c 38.325(3)
_cell_measurement_reflns_used 21182
_cell_measurement_temperature 100(2)
_cell_measurement_theta_max 28.01
_cell_measurement_theta_min 2.217
_cell_volume 5192.8(8)
_computing_cell_refinement 'SAINT 6.36 (Bruker, 2002)'
_computing_data_collection 'SMART 5.628 (Bruker, 2002)'
_computing_data_reduction 'SAINT 6.36 (Bruker, 2002)'
_computing_molecular_graphics 'SHELXTL 6.12 (Bruker, 2001)'
_computing_publication_material 'SHELXTL 6.12 (Bruker, 2001)'
_computing_structure_refinement 'SHELXL-97 (Sheldrick, 1997)'
_computing_structure_solution 'SHELXS-90 (Sheldrick, 1990)'
_diffrn_ambient_temperature 100(2)
_diffrn_measured_fraction_theta_full 0.956
_diffrn_measured_fraction_theta_max 0.956
_diffrn_measurement_device_type 'SMART APEX CCD'
_diffrn_measurement_method '\w scans'
_diffrn_radiation_monochromator graphite
_diffrn_radiation_source 'normal-focus sealed tube'
_diffrn_radiation_type MoK\a
_diffrn_radiation_wavelength 0.71073
_diffrn_reflns_av_R_equivalents 0.043
_diffrn_reflns_av_sigmaI/netI 0.0445
_diffrn_reflns_limit_h_max 12
_diffrn_reflns_limit_h_min -13
_diffrn_reflns_limit_k_max 17
_diffrn_reflns_limit_k_min -17
_diffrn_reflns_limit_l_max 50
_diffrn_reflns_limit_l_min -50
_diffrn_reflns_number 44978
_diffrn_reflns_theta_full 28.08
_diffrn_reflns_theta_max 28.08
_diffrn_reflns_theta_min 1.87
_diffrn_standards_decay_% <0.1
_diffrn_standards_interval_count 0
_diffrn_standards_interval_time 0
_diffrn_standards_number 0
_exptl_absorpt_coefficient_mu 1.364
_exptl_absorpt_correction_T_max 0.906
_exptl_absorpt_correction_T_min 0.655
_exptl_absorpt_correction_type multi-scan
_exptl_absorpt_process_details
;
SADABS; Sheldrick, (1996).
;
_exptl_crystal_colour yellow
_exptl_crystal_density_diffrn 1.501
_exptl_crystal_density_meas ?
_exptl_crystal_density_method 'not measured'
_exptl_crystal_description plate
_exptl_crystal_F_000 2390
_exptl_crystal_size_max 0.41
_exptl_crystal_size_mid 0.27
_exptl_crystal_size_min 0.07
_refine_diff_density_max 1.456
_refine_diff_density_min -0.936
_refine_diff_density_rms 0.117
_refine_ls_extinction_method none
_refine_ls_goodness_of_fit_ref 1.097
_refine_ls_hydrogen_treatment constr
_refine_ls_matrix_type full
_refine_ls_number_parameters 610
_refine_ls_number_reflns 12095
_refine_ls_number_restraints 0
_refine_ls_restrained_S_all 1.097
_refine_ls_R_factor_all 0.0646
_refine_ls_R_factor_gt 0.0504
_refine_ls_shift/su_max 0.001
_refine_ls_shift/su_mean 0.000
_refine_ls_structure_factor_coef Fsqd
_refine_ls_weighting_details 'calc w=1/[\s^2^(Fo^2^)+(0.0518P)^2^+1.2870P] where P=(Fo^2^+2Fc^2^)/3'
_refine_ls_weighting_scheme calc
_refine_ls_wR_factor_gt 0.1164
_refine_ls_wR_factor_ref 0.1215
_reflns_number_gt 10062
_reflns_number_total 12095
_reflns_threshold_expression I>2\s(I)
_cod_data_source_file ic701078e-file003.cif
_cod_data_source_block 1
_cod_depositor_comments
;
The following automatic conversions were performed:

'_symmetry_cell_setting' value 'Monoclinic' changed to 'monoclinic'
according to
/usr/data/users/saulius/automatic-downloads/retrospective/ACS/lib/dictionaries/cif_core.dic
dictionary named 'cif_core.dic' version 2.4.2 from 2011-04-26.

Automatic conversion script
Id: cif_fix_values 2281 2013-09-26 08:29:07Z andrius 

The following automatic conversions were performed:

'_exptl_crystal_density_meas' value 'not measured' was changed to '?'
- the value is perceived as not measured.

Automatic conversion script
Id: cif_fix_values 3008 2015-01-20 13:52:24Z robertas 
;
_cod_original_sg_symbol_Hall '-P 2ybc '
_cod_original_sg_symbol_H-M 'P 21/c'
_cod_original_formula_sum 'C60.50 H49.75 Br Cl0.75 P3 Ru S3'
_cod_database_code 4339762

loop_
_symmetry_equiv_pos_as_xyz
'x, y, z'
'-x, y+1/2, -z+1/2'
'-x, -y, -z'
'x, -y-1/2, z-1/2'

loop_
_atom_site_label
_atom_site_type_symbol
_atom_site_fract_x
_atom_site_fract_y
_atom_site_fract_z
_atom_site_U_iso_or_equiv
_atom_site_adp_type
_atom_site_occupancy
_atom_site_symmetry_multiplicity
_atom_site_calc_flag
_atom_site_refinement_flags
Ru1 Ru 0.43319(3) 0.80332(2) 0.644270(7) 0.01105(8) Uani 1 1 d .
S1 S 0.27112(8) 0.72540(7) 0.60598(2) 0.01582(18) Uani 1 1 d .
S2 S 0.27680(8) 0.80081(7) 0.68755(2) 0.01376(17) Uani 1 1 d .
S3 S 0.58219(8) 0.86973(7) 0.68671(2) 0.01327(17) Uani 1 1 d .
P1 P 0.56813(9) 0.79374(7) 0.59760(2) 0.01344(18) Uani 1 1 d .
P2 P 0.33888(8) 0.96528(7) 0.63062(2) 0.01338(18) Uani 1 1 d .
P3 P 0.49855(9) 0.64362(7) 0.66679(2) 0.01268(18) Uani 1 1 d .
C1 C 0.3433(4) 0.7103(3) 0.56604(10) 0.0171(7) Uani 1 1 d .
C2 C 0.4712(3) 0.7406(3) 0.56080(9) 0.0154(7) Uani 1 1 d .
C3 C 0.5207(4) 0.7295(3) 0.52764(10) 0.0222(8) Uani 1 1 d .
H3 H 0.6048 0.7518 0.5240 0.027 Uiso 1 1 calc R
C4 C 0.4474(4) 0.6862(3) 0.50053(10) 0.0276(9) Uani 1 1 d .
H4 H 0.4809 0.6800 0.4786 0.033 Uiso 1 1 calc R
C5 C 0.3223(4) 0.6516(3) 0.50620(11) 0.0300(10) Uani 1 1 d .
H5 H 0.2738 0.6191 0.4883 0.036 Uiso 1 1 calc R
C6 C 0.2695(4) 0.6649(3) 0.53809(11) 0.0257(9) Uani 1 1 d .
H6 H 0.1845 0.6437 0.5412 0.031 Uiso 1 1 calc R
C7 C 0.7166(3) 0.7169(3) 0.60335(9) 0.0164(7) Uani 1 1 d .
C8 C 0.8037(3) 0.7371(3) 0.63195(10) 0.0177(7) Uani 1 1 d .
H8 H 0.7827 0.7861 0.6481 0.021 Uiso 1 1 calc R
C9 C 0.9209(4) 0.6853(3) 0.63668(11) 0.0233(9) Uani 1 1 d .
H9 H 0.9785 0.7006 0.6556 0.028 Uiso 1 1 calc R
C10 C 0.9523(4) 0.6109(3) 0.61325(12) 0.0252(9) Uani 1 1 d .
H10 H 1.0310 0.5762 0.6164 0.030 Uiso 1 1 calc R
C11 C 0.8664(4) 0.5880(3) 0.58507(11) 0.0257(9) Uani 1 1 d .
H11 H 0.8870 0.5375 0.5695 0.031 Uiso 1 1 calc R
C12 C 0.7493(4) 0.6407(3) 0.58008(10) 0.0195(8) Uani 1 1 d .
H12 H 0.6922 0.6251 0.5611 0.023 Uiso 1 1 calc R
C13 C 0.6363(3) 0.9077(3) 0.57772(9) 0.0160(7) Uani 1 1 d .
C14 C 0.5577(4) 0.9626(3) 0.55347(10) 0.0181(7) Uani 1 1 d .
H14 H 0.4735 0.9401 0.5473 0.022 Uiso 1 1 calc R
C15 C 0.6037(4) 1.0502(3) 0.53846(11) 0.0231(8) Uani 1 1 d .
H15 H 0.5503 1.0863 0.5224 0.028 Uiso 1 1 calc R
C16 C 0.7289(4) 1.0839(3) 0.54735(11) 0.0260(9) Uani 1 1 d .
H16 H 0.7593 1.1433 0.5377 0.031 Uiso 1 1 calc R
C17 C 0.8085(4) 1.0292(3) 0.57064(11) 0.0259(9) Uani 1 1 d .
H17 H 0.8933 1.0511 0.5762 0.031 Uiso 1 1 calc R
C18 C 0.7635(4) 0.9414(3) 0.58603(11) 0.0220(8) Uani 1 1 d .
H18 H 0.8180 0.9054 0.6018 0.026 Uiso 1 1 calc R
C19 C 0.1617(3) 0.8998(3) 0.67794(9) 0.0147(7) Uani 1 1 d .
C20 C 0.1824(3) 0.9673(3) 0.65117(9) 0.0142(7) Uani 1 1 d .
C21 C 0.0838(4) 1.0374(3) 0.64191(10) 0.0201(8) Uani 1 1 d .
H21 H 0.0950 1.0830 0.6238 0.024 Uiso 1 1 calc R
C22 C -0.0298(4) 1.0391(3) 0.65953(11) 0.0236(8) Uani 1 1 d .
H22 H -0.0941 1.0865 0.6535 0.028 Uiso 1 1 calc R
C23 C -0.0485(4) 0.9704(3) 0.68606(10) 0.0215(8) Uani 1 1 d .
H23 H -0.1259 0.9715 0.6976 0.026 Uiso 1 1 calc R
C24 C 0.0475(3) 0.9001(3) 0.69559(10) 0.0173(7) Uani 1 1 d .
H24 H 0.0355 0.8541 0.7135 0.021 Uiso 1 1 calc R
C25 C 0.2854(3) 1.0131(3) 0.58726(9) 0.0168(7) Uani 1 1 d .
C26 C 0.3215(4) 1.1092(3) 0.57583(10) 0.0215(8) Uani 1 1 d .
H26 H 0.3756 1.1498 0.5902 0.026 Uiso 1 1 calc R
C27 C 0.2767(4) 1.1440(3) 0.54306(11) 0.0259(9) Uani 1 1 d .
H27 H 0.3017 1.2077 0.5356 0.031 Uiso 1 1 calc R
C28 C 0.1952(4) 1.0846(3) 0.52138(11) 0.0289(10) Uani 1 1 d .
H28 H 0.1661 1.1080 0.4994 0.035 Uiso 1 1 calc R
C29 C 0.1571(4) 0.9896(3) 0.53279(11) 0.0275(9) Uani 1 1 d .
H29 H 0.1020 0.9496 0.5184 0.033 Uiso 1 1 calc R
C30 C 0.2013(4) 0.9546(3) 0.56553(10) 0.0225(8) Uani 1 1 d .
H30 H 0.1746 0.8916 0.5731 0.027 Uiso 1 1 calc R
C31 C 0.4228(3) 1.0755(3) 0.65045(9) 0.0152(7) Uani 1 1 d .
C32 C 0.5555(4) 1.0888(3) 0.64560(11) 0.0201(8) Uani 1 1 d .
H32 H 0.5998 1.0419 0.6326 0.024 Uiso 1 1 calc R
C33 C 0.6211(4) 1.1712(3) 0.65994(12) 0.0253(9) Uani 1 1 d .
H33 H 0.7096 1.1792 0.6566 0.030 Uiso 1 1 calc R
C34 C 0.5573(4) 1.2422(3) 0.67923(11) 0.0260(9) Uani 1 1 d .
H34 H 0.6026 1.2974 0.6889 0.031 Uiso 1 1 calc R
C35 C 0.4264(4) 1.2305(3) 0.68401(11) 0.0274(9) Uani 1 1 d .
H35 H 0.3827 1.2781 0.6968 0.033 Uiso 1 1 calc R
C36 C 0.3593(4) 1.1477(3) 0.66974(11) 0.0232(8) Uani 1 1 d .
H36 H 0.2707 1.1404 0.6731 0.028 Uiso 1 1 calc R
C37 C 0.6589(3) 0.7645(3) 0.70978(9) 0.0132(7) Uani 1 1 d .
C38 C 0.6260(3) 0.6653(3) 0.70114(9) 0.0141(7) Uani 1 1 d .
C39 C 0.6882(3) 0.5870(3) 0.72054(9) 0.0161(7) Uani 1 1 d .
H39 H 0.6635 0.5203 0.7163 0.019 Uiso 1 1 calc R
C40 C 0.7863(4) 0.6083(3) 0.74606(10) 0.0199(8) Uani 1 1 d .
H40 H 0.8287 0.5557 0.7582 0.024 Uiso 1 1 calc R
C41 C 0.8213(4) 0.7077(3) 0.75347(10) 0.0204(8) Uani 1 1 d .
H41 H 0.8881 0.7217 0.7703 0.024 Uiso 1 1 calc R
C42 C 0.7566(3) 0.7860(3) 0.73578(9) 0.0171(7) Uani 1 1 d .
H42 H 0.7780 0.8527 0.7412 0.020 Uiso 1 1 calc R
C43 C 0.5561(4) 0.5411(3) 0.63940(9) 0.0165(7) Uani 1 1 d .
C44 C 0.6753(4) 0.4916(3) 0.64557(10) 0.0192(8) Uani 1 1 d .
H44 H 0.7322 0.5128 0.6639 0.023 Uiso 1 1 calc R
C45 C 0.7102(4) 0.4118(3) 0.62490(11) 0.0261(9) Uani 1 1 d .
H45 H 0.7889 0.3784 0.6299 0.031 Uiso 1 1 calc R
C46 C 0.6293(5) 0.3813(3) 0.59701(12) 0.0329(10) Uani 1 1 d .
H46 H 0.6528 0.3273 0.5832 0.040 Uiso 1 1 calc R
C47 C 0.5126(5) 0.4317(4) 0.58968(12) 0.0379(11) Uani 1 1 d .
H47 H 0.4586 0.4125 0.5705 0.045 Uiso 1 1 calc R
C48 C 0.4755(4) 0.5109(3) 0.61080(11) 0.0258(9) Uani 1 1 d .
H48 H 0.3965 0.5438 0.6058 0.031 Uiso 1 1 calc R
C49 C 0.3701(3) 0.5845(3) 0.69121(10) 0.0151(7) Uani 1 1 d .
C50 C 0.2604(4) 0.5425(3) 0.67312(10) 0.0195(8) Uani 1 1 d .
H50 H 0.2604 0.5334 0.6491 0.023 Uiso 1 1 calc R
C51 C 0.1521(4) 0.5143(3) 0.69069(11) 0.0232(8) Uani 1 1 d .
H51 H 0.0814 0.4840 0.6785 0.028 Uiso 1 1 calc R
C52 C 0.1481(4) 0.5309(3) 0.72606(11) 0.0241(9) Uani 1 1 d .
H52 H 0.0734 0.5148 0.7375 0.029 Uiso 1 1 calc R
C53 C 0.2562(4) 0.5720(3) 0.74462(11) 0.0241(9) Uani 1 1 d .
H53 H 0.2541 0.5835 0.7685 0.029 Uiso 1 1 calc R
C54 C 0.3675(3) 0.5957(3) 0.72723(10) 0.0171(7) Uani 1 1 d .
H54 H 0.4413 0.6195 0.7399 0.020 Uiso 1 1 calc R
C55 C 0.3665(3) 0.8460(3) 0.72741(9) 0.0165(7) Uani 1 1 d .
H55A H 0.3059 0.8805 0.7418 0.020 Uiso 1 1 calc R
H55B H 0.4010 0.7882 0.7405 0.020 Uiso 1 1 calc R
C56 C 0.4776(4) 0.9168(3) 0.72067(10) 0.0180(8) Uani 1 1 d .
H56A H 0.5306 0.9264 0.7422 0.022 Uiso 1 1 calc R
H56B H 0.4422 0.9821 0.7135 0.022 Uiso 1 1 calc R
Br1 Br 0.11457(4) 0.83417(3) 0.791984(10) 0.02268(10) Uani 1 1 d .
Cl1 Cl 0.09999(18) 0.37751(15) 0.50317(5) 0.0500(4) Uani 0.75 1 d P
C60 C 0.0806(6) 0.3517(4) 0.54786(17) 0.0317(5) Uani 0.75 1 d P
C61 C 0.1669(6) 0.3861(4) 0.57174(17) 0.0317(5) Uani 0.75 1 d P
H61 H 0.2346 0.4277 0.5654 0.038 Uiso 0.75 1 calc PR
C62 C 0.1557(6) 0.3595(4) 0.60661(17) 0.0317(5) Uani 0.75 1 d P
H62 H 0.2195 0.3802 0.6234 0.038 Uiso 0.75 1 calc PR
C63 C 0.0559(6) 0.3052(4) 0.61624(18) 0.0317(5) Uani 0.75 1 d P
H63 H 0.0470 0.2895 0.6396 0.038 Uiso 0.75 1 calc PR
C64 C -0.0371(6) 0.2715(4) 0.58999(17) 0.0317(5) Uani 0.75 1 d P
H64 H -0.1091 0.2344 0.5963 0.038 Uiso 0.75 1 calc PR
C65 C -0.0226(6) 0.2926(4) 0.55593(18) 0.0317(5) Uani 0.75 1 d P
H65 H -0.0811 0.2678 0.5385 0.038 Uiso 0.75 1 calc PR

loop_
_atom_site_aniso_label
_atom_site_aniso_U_11
_atom_site_aniso_U_22
_atom_site_aniso_U_33
_atom_site_aniso_U_23
_atom_site_aniso_U_13
_atom_site_aniso_U_12
Ru1 0.00864(13) 0.01336(14) 0.01128(14) 0.00073(10) 0.00181(10) 0.00018(10)
S1 0.0107(4) 0.0201(5) 0.0166(4) -0.0006(3) 0.0009(3) -0.0017(3)
S2 0.0118(4) 0.0158(4) 0.0139(4) 0.0010(3) 0.0031(3) 0.0007(3)
S3 0.0117(4) 0.0147(4) 0.0134(4) 0.0006(3) 0.0010(3) 0.0004(3)
P1 0.0100(4) 0.0180(5) 0.0124(4) 0.0008(3) 0.0018(3) 0.0004(3)
P2 0.0095(4) 0.0162(5) 0.0146(4) 0.0021(3) 0.0023(3) 0.0011(3)
P3 0.0116(4) 0.0134(4) 0.0131(4) 0.0008(3) 0.0017(3) -0.0002(3)
C1 0.0170(18) 0.0179(19) 0.0161(18) 0.0012(14) -0.0013(14) 0.0021(14)
C2 0.0162(17) 0.0169(18) 0.0129(17) -0.0015(14) -0.0011(14) -0.0003(14)
C3 0.0204(19) 0.030(2) 0.0160(19) 0.0009(16) 0.0010(15) 0.0023(16)
C4 0.032(2) 0.038(2) 0.0129(19) -0.0030(17) 0.0035(16) 0.0039(19)
C5 0.034(2) 0.036(2) 0.019(2) -0.0072(18) -0.0073(18) -0.0025(19)
C6 0.019(2) 0.033(2) 0.024(2) -0.0047(17) -0.0028(16) -0.0029(17)
C7 0.0137(17) 0.0199(19) 0.0162(18) 0.0022(14) 0.0058(14) -0.0004(14)
C8 0.0125(17) 0.0205(19) 0.0202(19) 0.0024(15) 0.0032(14) -0.0008(14)
C9 0.0143(18) 0.026(2) 0.029(2) 0.0073(17) -0.0028(16) -0.0019(15)
C10 0.0142(18) 0.022(2) 0.039(2) 0.0062(18) 0.0038(17) 0.0064(15)
C11 0.024(2) 0.025(2) 0.029(2) -0.0018(17) 0.0105(17) 0.0077(17)
C12 0.0170(18) 0.024(2) 0.0182(19) -0.0010(15) 0.0025(15) -0.0005(15)
C13 0.0142(17) 0.0214(19) 0.0128(17) 0.0008(14) 0.0049(14) 0.0020(14)
C14 0.0166(18) 0.0212(19) 0.0168(18) 0.0000(15) 0.0042(14) 0.0033(15)
C15 0.023(2) 0.024(2) 0.023(2) 0.0067(16) 0.0051(16) 0.0069(16)
C16 0.027(2) 0.022(2) 0.030(2) 0.0077(17) 0.0109(17) -0.0005(16)
C17 0.019(2) 0.028(2) 0.031(2) 0.0033(18) 0.0032(17) -0.0032(16)
C18 0.0179(19) 0.023(2) 0.025(2) 0.0044(16) 0.0024(16) 0.0010(15)
C19 0.0110(16) 0.0162(17) 0.0165(18) -0.0029(14) -0.0016(13) 0.0001(13)
C20 0.0105(16) 0.0159(17) 0.0163(18) -0.0007(14) 0.0026(13) 0.0001(13)
C21 0.0160(18) 0.022(2) 0.023(2) 0.0026(15) 0.0023(15) 0.0027(15)
C22 0.0143(18) 0.025(2) 0.032(2) 0.0013(17) 0.0033(16) 0.0069(15)
C23 0.0126(17) 0.030(2) 0.022(2) -0.0042(16) 0.0054(15) 0.0009(15)
C24 0.0158(17) 0.0205(19) 0.0158(18) -0.0005(14) 0.0032(14) -0.0031(14)
C25 0.0129(17) 0.0216(19) 0.0162(18) 0.0020(14) 0.0036(14) 0.0050(14)
C26 0.0180(19) 0.026(2) 0.021(2) 0.0040(16) 0.0064(15) 0.0049(15)
C27 0.028(2) 0.026(2) 0.024(2) 0.0074(17) 0.0070(17) 0.0065(17)
C28 0.031(2) 0.039(3) 0.017(2) 0.0066(18) 0.0022(17) 0.0128(19)
C29 0.024(2) 0.036(2) 0.022(2) -0.0005(18) -0.0033(17) 0.0049(18)
C30 0.0158(18) 0.029(2) 0.023(2) 0.0032(16) 0.0018(15) 0.0015(16)
C31 0.0146(17) 0.0133(17) 0.0178(18) 0.0015(14) 0.0022(14) -0.0019(13)
C32 0.0160(18) 0.0152(18) 0.029(2) 0.0030(15) 0.0028(15) 0.0023(14)
C33 0.0132(18) 0.022(2) 0.040(3) 0.0044(18) 0.0015(17) -0.0047(15)
C34 0.026(2) 0.024(2) 0.028(2) -0.0002(17) -0.0005(17) -0.0089(17)
C35 0.030(2) 0.026(2) 0.027(2) -0.0078(17) 0.0081(18) -0.0049(17)
C36 0.0194(19) 0.025(2) 0.026(2) -0.0013(16) 0.0077(16) -0.0031(16)
C37 0.0114(16) 0.0160(17) 0.0124(17) 0.0036(13) 0.0013(13) 0.0010(13)
C38 0.0113(16) 0.0185(18) 0.0124(17) 0.0012(14) 0.0001(13) 0.0001(13)
C39 0.0158(17) 0.0153(18) 0.0174(18) 0.0041(14) 0.0029(14) -0.0003(14)
C40 0.0144(18) 0.028(2) 0.0172(19) 0.0079(15) -0.0004(14) 0.0020(15)
C41 0.0118(17) 0.029(2) 0.0198(19) 0.0047(16) -0.0027(14) -0.0014(15)
C42 0.0145(17) 0.0223(19) 0.0144(18) -0.0003(14) 0.0002(14) -0.0034(14)
C43 0.0205(18) 0.0141(17) 0.0155(18) 0.0006(14) 0.0063(14) 0.0017(14)
C44 0.0206(19) 0.0209(19) 0.0163(19) 0.0024(15) 0.0027(15) 0.0017(15)
C45 0.030(2) 0.023(2) 0.026(2) 0.0027(17) 0.0079(17) 0.0112(17)
C46 0.043(3) 0.032(2) 0.025(2) -0.0084(18) 0.0052(19) 0.011(2)
C47 0.041(3) 0.044(3) 0.027(2) -0.018(2) -0.006(2) 0.010(2)
C48 0.027(2) 0.029(2) 0.021(2) -0.0091(17) -0.0017(16) 0.0096(17)
C49 0.0143(17) 0.0119(17) 0.0191(18) 0.0009(14) 0.0023(14) -0.0031(13)
C50 0.0201(19) 0.0203(19) 0.0183(19) 0.0023(15) 0.0009(15) -0.0027(15)
C51 0.0187(19) 0.021(2) 0.029(2) 0.0049(16) -0.0025(16) -0.0088(15)
C52 0.0182(19) 0.024(2) 0.031(2) 0.0099(17) 0.0070(16) -0.0027(16)
C53 0.022(2) 0.027(2) 0.024(2) 0.0052(16) 0.0040(16) -0.0003(16)
C54 0.0140(17) 0.0158(18) 0.0211(19) 0.0031(14) -0.0012(14) 0.0007(14)
C55 0.0161(17) 0.0211(19) 0.0121(17) 0.0006(14) -0.0003(13) 0.0021(14)
C56 0.0177(18) 0.0197(19) 0.0167(18) -0.0041(14) 0.0019(14) 0.0013(14)
Br1 0.01465(18) 0.0297(2) 0.0235(2) -0.00325(16) -0.00027(15) 0.00049(15)
Cl1 0.0512(10) 0.0583(11) 0.0406(10) 0.0153(8) 0.0030(8) 0.0033(9)
C60 0.0298(13) 0.0186(11) 0.0476(15) -0.0068(10) 0.0087(11) 0.0051(9)
C61 0.0298(13) 0.0186(11) 0.0476(15) -0.0068(10) 0.0087(11) 0.0051(9)
C62 0.0298(13) 0.0186(11) 0.0476(15) -0.0068(10) 0.0087(11) 0.0051(9)
C63 0.0298(13) 0.0186(11) 0.0476(15) -0.0068(10) 0.0087(11) 0.0051(9)
C64 0.0298(13) 0.0186(11) 0.0476(15) -0.0068(10) 0.0087(11) 0.0051(9)
C65 0.0298(13) 0.0186(11) 0.0476(15) -0.0068(10) 0.0087(11) 0.0051(9)

loop_
_atom_type_symbol
_atom_type_description
_atom_type_scat_dispersion_real
_atom_type_scat_dispersion_imag
_atom_type_scat_source
C C 0.0033 0.0016 'International Tables Vol C Tables 4.2.6.8 and 6.1.1.4'
H H 0.0000 0.0000 'International Tables Vol C Tables 4.2.6.8 and 6.1.1.4'
P P 0.1023 0.0942 'International Tables Vol C Tables 4.2.6.8 and 6.1.1.4'
S S 0.1246 0.1234 'International Tables Vol C Tables 4.2.6.8 and 6.1.1.4'
Cl Cl 0.1484 0.1585 'International Tables Vol C Tables 4.2.6.8 and 6.1.1.4'
Br Br -0.2901 2.4595 'International Tables Vol C Tables 4.2.6.8 and 6.1.1.4'
Ru Ru -1.2594 0.8363 'International Tables Vol C Tables 4.2.6.8 and 6.1.1.4'

loop_
_geom_angle_atom_site_label_1
_geom_angle_atom_site_label_2
_geom_angle_atom_site_label_3
_geom_angle
_geom_angle_publ_flag
P1 Ru1 S3 99.28(3) yes
P1 Ru1 P3 93.62(3) yes
S3 Ru1 P3 85.55(3) yes
P1 Ru1 S2 172.87(3) yes
S3 Ru1 S2 87.71(3) yes
P3 Ru1 S2 85.48(3) yes
P1 Ru1 S1 85.88(3) yes
S3 Ru1 S1 173.73(3) yes
P3 Ru1 S1 90.59(3) yes
S2 Ru1 S1 87.06(3) yes
P1 Ru1 P2 97.56(3) yes
S3 Ru1 P2 93.12(3) yes
P3 Ru1 P2 168.81(3) yes
S2 Ru1 P2 83.36(3) yes
S1 Ru1 P2 89.70(3) yes
C1 S1 Ru1 105.77(13) yes
C19 S2 C55 103.00(17) yes
C19 S2 Ru1 108.13(12) yes
C55 S2 Ru1 104.52(12) yes
C37 S3 C56 99.79(17) yes
C37 S3 Ru1 107.40(12) yes
C56 S3 Ru1 103.59(12) yes
C2 P1 C7 106.91(17) yes
C2 P1 C13 101.48(17) yes
C7 P1 C13 99.85(16) yes
C2 P1 Ru1 107.10(12) yes
C7 P1 Ru1 117.70(12) yes
C13 P1 Ru1 121.95(12) yes
C20 P2 C25 99.36(16) yes
C20 P2 C31 102.23(16) yes
C25 P2 C31 102.07(17) yes
C20 P2 Ru1 105.79(12) yes
C25 P2 Ru1 127.03(12) yes
C31 P2 Ru1 116.56(12) yes
C38 P3 C43 106.78(17) yes
C38 P3 C49 101.81(16) yes
C43 P3 C49 103.95(17) yes
C38 P3 Ru1 107.39(12) yes
C43 P3 Ru1 123.09(12) yes
C49 P3 Ru1 111.75(12) yes
C2 C1 C6 118.7(3) no
C2 C1 S1 122.8(3) no
C6 C1 S1 118.5(3) no
C1 C2 C3 119.5(3) no
C1 C2 P1 118.3(3) no
C3 C2 P1 122.1(3) no
C4 C3 C2 121.2(4) no
C4 C3 H3 119.4 no
C2 C3 H3 119.4 no
C3 C4 C5 119.2(4) no
C3 C4 H4 120.4 no
C5 C4 H4 120.4 no
C6 C5 C4 120.8(4) no
C6 C5 H5 119.6 no
C4 C5 H5 119.6 no
C5 C6 C1 120.5(4) no
C5 C6 H6 119.7 no
C1 C6 H6 119.7 no
C8 C7 C12 118.1(3) no
C8 C7 P1 118.4(3) no
C12 C7 P1 123.5(3) no
C9 C8 C7 121.1(4) no
C9 C8 H8 119.4 no
C7 C8 H8 119.4 no
C10 C9 C8 120.0(4) no
C10 C9 H9 120.0 no
C8 C9 H9 120.0 no
C9 C10 C11 119.9(4) no
C9 C10 H10 120.0 no
C11 C10 H10 120.0 no
C10 C11 C12 120.1(4) no
C10 C11 H11 119.9 no
C12 C11 H11 119.9 no
C11 C12 C7 120.7(4) no
C11 C12 H12 119.7 no
C7 C12 H12 119.7 no
C14 C13 C18 118.7(3) no
C14 C13 P1 118.8(3) no
C18 C13 P1 122.5(3) no
C15 C14 C13 120.8(4) no
C15 C14 H14 119.6 no
C13 C14 H14 119.6 no
C16 C15 C14 120.0(4) no
C16 C15 H15 120.0 no
C14 C15 H15 120.0 no
C17 C16 C15 119.7(4) no
C17 C16 H16 120.2 no
C15 C16 H16 120.2 no
C16 C17 C18 120.9(4) no
C16 C17 H17 119.5 no
C18 C17 H17 119.5 no
C17 C18 C13 119.8(4) no
C17 C18 H18 120.1 no
C13 C18 H18 120.1 no
C20 C19 C24 122.0(3) no
C20 C19 S2 119.8(3) no
C24 C19 S2 117.9(3) no
C19 C20 C21 118.3(3) no
C19 C20 P2 119.1(3) no
C21 C20 P2 122.6(3) no
C22 C21 C20 120.2(4) no
C22 C21 H21 119.9 no
C20 C21 H21 119.9 no
C21 C22 C23 120.4(4) no
C21 C22 H22 119.8 no
C23 C22 H22 119.8 no
C22 C23 C24 120.4(3) no
C22 C23 H23 119.8 no
C24 C23 H23 119.8 no
C19 C24 C23 118.7(3) no
C19 C24 H24 120.7 no
C23 C24 H24 120.7 no
C30 C25 C26 118.8(4) no
C30 C25 P2 119.4(3) no
C26 C25 P2 121.8(3) no
C27 C26 C25 120.3(4) no
C27 C26 H26 119.9 no
C25 C26 H26 119.9 no
C28 C27 C26 120.5(4) no
C28 C27 H27 119.7 no
C26 C27 H27 119.7 no
C27 C28 C29 119.5(4) no
C27 C28 H28 120.2 no
C29 C28 H28 120.2 no
C30 C29 C28 120.1(4) no
C30 C29 H29 119.9 no
C28 C29 H29 119.9 no
C29 C30 C25 120.8(4) no
C29 C30 H30 119.6 no
C25 C30 H30 119.6 no
C36 C31 C32 118.3(3) no
C36 C31 P2 122.8(3) no
C32 C31 P2 118.8(3) no
C33 C32 C31 120.2(4) no
C33 C32 H32 119.9 no
C31 C32 H32 119.9 no
C32 C33 C34 121.0(4) no
C32 C33 H33 119.5 no
C34 C33 H33 119.5 no
C35 C34 C33 119.4(4) no
C35 C34 H34 120.3 no
C33 C34 H34 120.3 no
C34 C35 C36 120.1(4) no
C34 C35 H35 119.9 no
C36 C35 H35 119.9 no
C35 C36 C31 120.9(4) no
C35 C36 H36 119.5 no
C31 C36 H36 119.5 no
C38 C37 C42 121.0(3) no
C38 C37 S3 121.3(3) no
C42 C37 S3 117.7(3) no
C37 C38 C39 118.3(3) no
C37 C38 P3 118.3(3) no
C39 C38 P3 123.4(3) no
C40 C39 C38 120.7(3) no
C40 C39 H39 119.7 no
C38 C39 H39 119.7 no
C41 C40 C39 120.2(3) no
C41 C40 H40 119.9 no
C39 C40 H40 119.9 no
C42 C41 C40 119.9(3) no
C42 C41 H41 120.1 no
C40 C41 H41 120.1 no
C41 C42 C37 119.9(4) no
C41 C42 H42 120.1 no
C37 C42 H42 120.1 no
C48 C43 C44 118.2(3) no
C48 C43 P3 117.9(3) no
C44 C43 P3 123.9(3) no
C45 C44 C43 121.1(4) no
C45 C44 H44 119.5 no
C43 C44 H44 119.5 no
C46 C45 C44 120.4(4) no
C46 C45 H45 119.8 no
C44 C45 H45 119.8 no
C45 C46 C47 119.4(4) no
C45 C46 H46 120.3 no
C47 C46 H46 120.3 no
C46 C47 C48 120.5(4) no
C46 C47 H47 119.7 no
C48 C47 H47 119.7 no
C43 C48 C47 120.3(4) no
C43 C48 H48 119.8 no
C47 C48 H48 119.8 no
C54 C49 C50 118.2(3) no
C54 C49 P3 121.1(3) no
C50 C49 P3 119.8(3) no
C51 C50 C49 120.7(4) no
C51 C50 H50 119.7 no
C49 C50 H50 119.7 no
C52 C51 C50 120.5(4) no
C52 C51 H51 119.7 no
C50 C51 H51 119.7 no
C51 C52 C53 119.7(4) no
C51 C52 H52 120.1 no
C53 C52 H52 120.1 no
C54 C53 C52 119.6(4) no
C54 C53 H53 120.2 no
C52 C53 H53 120.2 no
C53 C54 C49 121.1(4) no
C53 C54 H54 119.5 no
C49 C54 H54 119.5 no
C56 C55 S2 114.0(3) no
C56 C55 H55A 108.8 no
S2 C55 H55A 108.8 no
C56 C55 H55B 108.8 no
S2 C55 H55B 108.8 no
H55A C55 H55B 107.7 no
C55 C56 S3 112.8(3) no
C55 C56 H56A 109.0 no
S3 C56 H56A 109.0 no
C55 C56 H56B 109.0 no
S3 C56 H56B 109.0 no
H56A C56 H56B 107.8 no
C61 C60 C65 122.6(6) no
C61 C60 Cl1 119.8(5) no
C65 C60 Cl1 117.6(5) no
C60 C61 C62 119.3(6) no
C60 C61 H61 120.3 no
C62 C61 H61 120.3 no
C63 C62 C61 121.0(6) no
C63 C62 H62 119.5 no
C61 C62 H62 119.5 no
C62 C63 C64 118.2(6) no
C62 C63 H63 120.9 no
C64 C63 H63 120.9 no
C65 C64 C63 120.8(6) no
C65 C64 H64 119.6 no
C63 C64 H64 119.6 no
C64 C65 C60 117.9(6) no
C64 C65 H65 121.0 no
C60 C65 H65 121.0 no

loop_
_geom_bond_atom_site_label_1
_geom_bond_atom_site_label_2
_geom_bond_distance
_geom_bond_publ_flag
Ru1 P1 2.3290(9) yes
Ru1 S3 2.3365(9) yes
Ru1 P3 2.3648(9) yes
Ru1 S2 2.3749(9) yes
Ru1 S1 2.3856(9) yes
Ru1 P2 2.3965(10) yes
S1 C1 1.751(4) yes
S2 C19 1.787(4) yes
S2 C55 1.836(4) yes
S3 C37 1.805(4) yes
S3 C56 1.843(4) yes
P1 C2 1.818(4) yes
P1 C7 1.834(4) yes
P1 C13 1.846(4) yes
P2 C20 1.829(4) yes
P2 C25 1.832(4) yes
P2 C31 1.835(4) yes
P3 C38 1.822(4) no
P3 C43 1.834(4) no
P3 C49 1.836(4) no
C1 C2 1.397(5) no
C1 C6 1.409(5) no
C2 C3 1.404(5) no
C3 C4 1.372(6) no
C3 H3 0.9300 no
C4 C5 1.391(6) no
C4 H4 0.9300 no
C5 C6 1.377(6) no
C5 H5 0.9300 no
C6 H6 0.9300 no
C7 C8 1.398(5) no
C7 C12 1.400(5) no
C8 C9 1.386(5) no
C8 H8 0.9300 no
C9 C10 1.384(6) no
C9 H9 0.9300 no
C10 C11 1.386(6) no
C10 H10 0.9300 no
C11 C12 1.392(5) no
C11 H11 0.9300 no
C12 H12 0.9300 no
C13 C14 1.397(5) no
C13 C18 1.398(5) no
C14 C15 1.390(5) no
C14 H14 0.9300 no
C15 C16 1.383(6) no
C15 H15 0.9300 no
C16 C17 1.379(6) no
C16 H16 0.9300 no
C17 C18 1.393(6) no
C17 H17 0.9300 no
C18 H18 0.9300 no
C19 C20 1.386(5) no
C19 C24 1.387(5) no
C20 C21 1.403(5) no
C21 C22 1.381(5) no
C21 H21 0.9300 no
C22 C23 1.385(6) no
C22 H22 0.9300 no
C23 C24 1.388(5) no
C23 H23 0.9300 no
C24 H24 0.9300 no
C25 C30 1.397(5) no
C25 C26 1.402(5) no
C26 C27 1.390(6) no
C26 H26 0.9300 no
C27 C28 1.388(6) no
C27 H27 0.9300 no
C28 C29 1.394(6) no
C28 H28 0.9300 no
C29 C30 1.388(6) no
C29 H29 0.9300 no
C30 H30 0.9300 no
C31 C36 1.393(5) no
C31 C32 1.396(5) no
C32 C33 1.378(6) no
C32 H32 0.9300 no
C33 C34 1.384(6) no
C33 H33 0.9300 no
C34 C35 1.374(6) no
C34 H34 0.9300 no
C35 C36 1.389(6) no
C35 H35 0.9300 no
C36 H36 0.9300 no
C37 C38 1.391(5) no
C37 C42 1.400(5) no
C38 C39 1.406(5) no
C39 C40 1.390(5) no
C39 H39 0.9300 no
C40 C41 1.389(6) no
C40 H40 0.9300 no
C41 C42 1.386(5) no
C41 H41 0.9300 no
C42 H42 0.9300 no
C43 C48 1.391(5) no
C43 C44 1.395(5) no
C44 C45 1.381(5) no
C44 H44 0.9300 no
C45 C46 1.374(6) no
C45 H45 0.9300 no
C46 C47 1.385(6) no
C46 H46 0.9300 no
C47 C48 1.391(6) no
C47 H47 0.9300 no
C48 H48 0.9300 no
C49 C54 1.391(5) no
C49 C50 1.400(5) no
C50 C51 1.384(5) no
C50 H50 0.9300 no
C51 C52 1.376(6) no
C51 H51 0.9300 no
C52 C53 1.392(6) no
C52 H52 0.9300 no
C53 C54 1.391(5) no
C53 H53 0.9300 no
C54 H54 0.9300 no
C55 C56 1.510(5) no
C55 H55A 0.9700 no
C55 H55B 0.9700 no
C56 H56A 0.9700 no
C56 H56B 0.9700 no
Cl1 C60 1.769(7) no
C60 C61 1.316(9) no
C60 C65 1.366(8) no
C61 C62 1.393(9) no
C61 H61 0.9300 no
C62 C63 1.321(8) no
C62 H62 0.9300 no
C63 C64 1.417(9) no
C63 H63 0.9300 no
C64 C65 1.352(9) no
C64 H64 0.9300 no
C65 H65 0.9300 no

loop_
_geom_torsion_atom_site_label_1
_geom_torsion_atom_site_label_2
_geom_torsion_atom_site_label_3
_geom_torsion_atom_site_label_4
_geom_torsion
_geom_torsion_publ_flag
P1 Ru1 S1 C1 -1.72(13) no
P3 Ru1 S1 C1 -95.31(13) no
S2 Ru1 S1 C1 179.25(13) no
P2 Ru1 S1 C1 95.88(13) no
S3 Ru1 S2 C19 106.97(13) no
P3 Ru1 S2 C19 -167.31(13) no
S1 Ru1 S2 C19 -76.48(13) no
P2 Ru1 S2 C19 13.56(12) no
S3 Ru1 S2 C55 -2.25(13) no
P3 Ru1 S2 C55 83.47(13) no
S1 Ru1 S2 C55 174.29(13) no
P2 Ru1 S2 C55 -95.67(13) no
P1 Ru1 S3 C37 -91.48(12) no
P3 Ru1 S3 C37 1.47(12) no
S2 Ru1 S3 C37 87.11(12) no
P2 Ru1 S3 C37 170.33(12) no
P1 Ru1 S3 C56 163.51(13) no
P3 Ru1 S3 C56 -103.54(13) no
S2 Ru1 S3 C56 -17.90(13) no
P2 Ru1 S3 C56 65.32(13) no
S3 Ru1 P1 C2 179.03(13) no
P3 Ru1 P1 C2 92.95(13) no
S1 Ru1 P1 C2 2.62(13) no
P2 Ru1 P1 C2 -86.53(13) no
S3 Ru1 P1 C7 58.68(14) no
P3 Ru1 P1 C7 -27.40(14) no
S1 Ru1 P1 C7 -117.73(14) no
P2 Ru1 P1 C7 153.12(14) no
S3 Ru1 P1 C13 -65.04(14) no
P3 Ru1 P1 C13 -151.12(14) no
S1 Ru1 P1 C13 118.55(14) no
P2 Ru1 P1 C13 29.40(14) no
P1 Ru1 P2 C20 156.10(12) no
S3 Ru1 P2 C20 -104.10(12) no
P3 Ru1 P2 C20 -21.2(2) no
S2 Ru1 P2 C20 -16.78(12) no
S1 Ru1 P2 C20 70.30(12) no
P1 Ru1 P2 C25 40.95(15) no
S3 Ru1 P2 C25 140.74(15) no
P3 Ru1 P2 C25 -136.4(2) no
S2 Ru1 P2 C25 -131.93(15) no
S1 Ru1 P2 C25 -44.85(15) no
P1 Ru1 P2 C31 -91.10(13) no
S3 Ru1 P2 C31 8.70(13) no
P3 Ru1 P2 C31 91.6(2) no
S2 Ru1 P2 C31 96.02(13) no
S1 Ru1 P2 C31 -176.90(13) no
P1 Ru1 P3 C38 96.70(12) no
S3 Ru1 P3 C38 -2.34(12) no
S2 Ru1 P3 C38 -90.39(12) no
S1 Ru1 P3 C38 -177.39(12) no
P2 Ru1 P3 C38 -85.9(2) no
P1 Ru1 P3 C43 -27.71(15) no
S3 Ru1 P3 C43 -126.75(15) no
S2 Ru1 P3 C43 145.20(15) no
S1 Ru1 P3 C43 58.20(15) no
P2 Ru1 P3 C43 149.6(2) no
P1 Ru1 P3 C49 -152.45(13) no
S3 Ru1 P3 C49 108.51(13) no
S2 Ru1 P3 C49 20.46(13) no
S1 Ru1 P3 C49 -66.54(13) no
P2 Ru1 P3 C49 24.9(2) no
Ru1 S1 C1 C2 0.1(3) no
Ru1 S1 C1 C6 179.6(3) no
C6 C1 C2 C3 2.9(6) no
S1 C1 C2 C3 -177.6(3) no
C6 C1 C2 P1 -177.2(3) no
S1 C1 C2 P1 2.3(4) no
C7 P1 C2 C1 123.5(3) no
C13 P1 C2 C1 -132.3(3) no
Ru1 P1 C2 C1 -3.5(3) no
C7 P1 C2 C3 -56.5(4) no
C13 P1 C2 C3 47.6(3) no
Ru1 P1 C2 C3 176.5(3) no
C1 C2 C3 C4 -2.2(6) no
P1 C2 C3 C4 177.9(3) no
C2 C3 C4 C5 -0.8(6) no
C3 C4 C5 C6 3.2(7) no
C4 C5 C6 C1 -2.5(7) no
C2 C1 C6 C5 -0.6(6) no
S1 C1 C6 C5 179.9(3) no
C2 P1 C7 C8 -175.0(3) no
C13 P1 C7 C8 79.7(3) no
Ru1 P1 C7 C8 -54.5(3) no
C2 P1 C7 C12 6.9(4) no
C13 P1 C7 C12 -98.4(3) no
Ru1 P1 C7 C12 127.3(3) no
C12 C7 C8 C9 1.8(5) no
P1 C7 C8 C9 -176.5(3) no
C7 C8 C9 C10 -1.2(6) no
C8 C9 C10 C11 -0.1(6) no
C9 C10 C11 C12 0.8(6) no
C10 C11 C12 C7 -0.2(6) no
C8 C7 C12 C11 -1.1(6) no
P1 C7 C12 C11 177.1(3) no
C2 P1 C13 C14 37.8(3) no
C7 P1 C13 C14 147.5(3) no
Ru1 P1 C13 C14 -80.9(3) no
C2 P1 C13 C18 -142.3(3) no
C7 P1 C13 C18 -32.6(4) no
Ru1 P1 C13 C18 99.0(3) no
C18 C13 C14 C15 -1.5(5) no
P1 C13 C14 C15 178.4(3) no
C13 C14 C15 C16 0.3(6) no
C14 C15 C16 C17 1.2(6) no
C15 C16 C17 C18 -1.6(6) no
C16 C17 C18 C13 0.3(6) no
C14 C13 C18 C17 1.2(6) no
P1 C13 C18 C17 -178.8(3) no
C55 S2 C19 C20 103.9(3) no
Ru1 S2 C19 C20 -6.4(3) no
C55 S2 C19 C24 -82.2(3) no
Ru1 S2 C19 C24 167.5(3) no
C24 C19 C20 C21 -0.2(5) no
S2 C19 C20 C21 173.5(3) no
C24 C19 C20 P2 177.3(3) no
S2 C19 C20 P2 -9.1(4) no
C25 P2 C20 C19 152.4(3) no
C31 P2 C20 C19 -103.0(3) no
Ru1 P2 C20 C19 19.5(3) no
C25 P2 C20 C21 -30.2(3) no
C31 P2 C20 C21 74.4(3) no
Ru1 P2 C20 C21 -163.2(3) no
C19 C20 C21 C22 0.8(6) no
P2 C20 C21 C22 -176.6(3) no
C20 C21 C22 C23 -1.2(6) no
C21 C22 C23 C24 0.9(6) no
C20 C19 C24 C23 -0.1(6) no
S2 C19 C24 C23 -173.8(3) no
C22 C23 C24 C19 -0.3(6) no
C20 P2 C25 C30 -66.6(3) no
C31 P2 C25 C30 -171.3(3) no
Ru1 P2 C25 C30 51.4(3) no
C20 P2 C25 C26 110.2(3) no
C31 P2 C25 C26 5.5(3) no
Ru1 P2 C25 C26 -131.8(3) no
C30 C25 C26 C27 -1.7(5) no
P2 C25 C26 C27 -178.5(3) no
C25 C26 C27 C28 0.5(6) no
C26 C27 C28 C29 0.6(6) no
C27 C28 C29 C30 -0.4(6) no
C28 C29 C30 C25 -0.8(6) no
C26 C25 C30 C29 1.9(6) no
P2 C25 C30 C29 178.8(3) no
C20 P2 C31 C36 -12.0(4) no
C25 P2 C31 C36 90.5(3) no
Ru1 P2 C31 C36 -126.8(3) no
C20 P2 C31 C32 169.0(3) no
C25 P2 C31 C32 -88.5(3) no
Ru1 P2 C31 C32 54.2(3) no
C36 C31 C32 C33 0.5(6) no
P2 C31 C32 C33 179.5(3) no
C31 C32 C33 C34 -0.2(6) no
C32 C33 C34 C35 -0.3(6) no
C33 C34 C35 C36 0.4(7) no
C34 C35 C36 C31 0.0(7) no
C32 C31 C36 C35 -0.4(6) no
P2 C31 C36 C35 -179.4(3) no
C56 S3 C37 C38 107.7(3) no
Ru1 S3 C37 C38 0.0(3) no
C56 S3 C37 C42 -74.8(3) no
Ru1 S3 C37 C42 177.5(2) no
C42 C37 C38 C39 3.5(5) no
S3 C37 C38 C39 -179.1(3) no
C42 C37 C38 P3 -179.6(3) no
S3 C37 C38 P3 -2.2(4) no
C43 P3 C38 C37 136.9(3) no
C49 P3 C38 C37 -114.4(3) no
Ru1 P3 C38 C37 3.2(3) no
C43 P3 C38 C39 -46.3(3) no
C49 P3 C38 C39 62.4(3) no
Ru1 P3 C38 C39 179.9(3) no
C37 C38 C39 C40 -4.3(5) no
P3 C38 C39 C40 179.0(3) no
C38 C39 C40 C41 2.0(6) no
C39 C40 C41 C42 1.1(6) no
C40 C41 C42 C37 -1.9(6) no
C38 C37 C42 C41 -0.4(5) no
S3 C37 C42 C41 -178.0(3) no
C38 P3 C43 C48 -179.4(3) no
C49 P3 C43 C48 73.5(3) no
Ru1 P3 C43 C48 -54.7(4) no
C38 P3 C43 C44 0.8(4) no
C49 P3 C43 C44 -106.4(3) no
Ru1 P3 C43 C44 125.5(3) no
C48 C43 C44 C45 -2.9(6) no
P3 C43 C44 C45 176.9(3) no
C43 C44 C45 C46 2.0(6) no
C44 C45 C46 C47 0.3(7) no
C45 C46 C47 C48 -1.6(8) no
C44 C43 C48 C47 1.6(6) no
P3 C43 C48 C47 -178.3(4) no
C46 C47 C48 C43 0.7(7) no
C38 P3 C49 C54 20.5(3) no
C43 P3 C49 C54 131.3(3) no
Ru1 P3 C49 C54 -93.9(3) no
C38 P3 C49 C50 -170.9(3) no
C43 P3 C49 C50 -60.1(3) no
Ru1 P3 C49 C50 74.8(3) no
C54 C49 C50 C51 0.8(6) no
P3 C49 C50 C51 -168.1(3) no
C49 C50 C51 C52 2.7(6) no
C50 C51 C52 C53 -3.0(6) no
C51 C52 C53 C54 -0.1(6) no
C52 C53 C54 C49 3.7(6) no
C50 C49 C54 C53 -4.0(5) no
P3 C49 C54 C53 164.8(3) no
C19 S2 C55 C56 -84.5(3) no
Ru1 S2 C55 C56 28.4(3) no
S2 C55 C56 S3 -47.3(3) no
C37 S3 C56 C55 -69.6(3) no
Ru1 S3 C56 C55 41.1(3) no
C65 C60 C61 C62 1.8(9) no
Cl1 C60 C61 C62 -175.5(4) no
C60 C61 C62 C63 -3.9(8) no
C61 C62 C63 C64 2.3(8) no
C62 C63 C64 C65 1.3(8) no
C63 C64 C65 C60 -3.3(8) no
C61 C60 C65 C64 1.7(8) no
Cl1 C60 C65 C64 179.2(4) no
